data_7150598
loop_
_publ_author_name
'Rahanyan, Nelli'
'Linden, Anthony'
'Baldridge, Kim K.'
'Siegel, Jay S.'

_publ_section_title
;
 Diels--Alder reactions of 3,6-disubstituted 1,2,4,5-tetrazines.
 Synthesis and X-ray crystal structures of diazafluoranthene
 derivatives
;
_journal_issue 10
_journal_name_full 'Organic &amp; Biomolecular Chemistry'
_journal_page_first 2082
_journal_page_last 2092
_journal_paper_doi 10.1039/b820551e
_journal_volume 7
_journal_year 2009
_chemical_formula_moiety 'C18 H16 N2, 0.5(C2 H3 N)'
_chemical_formula_sum 'C19 H17.5 N2.5'
_chemical_formula_weight 280.86
_chemical_name_systematic
;
?
;
_space_group_IT_number 70
_symmetry_cell_setting orthorhombic
_symmetry_Int_Tables_number 70
_symmetry_space_group_name_Hall '-F 2uv 2vw'
_symmetry_space_group_name_H-M 'F d d d :2'
_atom_sites_solution_hydrogens geom
_atom_sites_solution_primary direct
_atom_sites_solution_secondary difmap
_audit_creation_date 08-11-07
_audit_creation_method SHELXL-97
_cell_angle_alpha 90.00
_cell_angle_beta 90.00
_cell_angle_gamma 90.00
_cell_formula_units_Z 32
_cell_length_a 13.9453(4)
_cell_length_b 25.7283(5)
_cell_length_c 31.5668(7)
_cell_measurement_reflns_used 2727
_cell_measurement_temperature 260(1)
_cell_measurement_theta_max 25.0
_cell_measurement_theta_min 2.0
_cell_volume 11325.8(5)
_computing_cell_refinement 'DENZO-SMN (Otwinowski & Minor, 1997)'
_computing_data_collection 'COLLECT (Nonius, 2000)'
_computing_data_reduction 'DENZO-SMN and SCALEPACK (Otwinowski & Minor, 1997)'
_computing_molecular_graphics 'ORTEPII (Johnson, 1976)'
_computing_publication_material 'SHELXL97 and PLATON (Spek, 2006)'
_computing_structure_refinement 'SHELXL97 (Sheldrick, 1997)'
_computing_structure_solution 'SIR92 (Altomare et al., 1994)'
_diffrn_ambient_temperature 260(1)
_diffrn_detector '65 mm CCD camera on \k goniostat'
_diffrn_detector_area_resol_mean 9
_diffrn_measured_fraction_theta_full 0.996
_diffrn_measured_fraction_theta_max 0.996
_diffrn_measurement_device_type 'Nonius KappaCCD area-detector diffractometer'
_diffrn_measurement_method '\w scans with \k offsets'
_diffrn_radiation_monochromator 'horizontally mounted graphite crystal'
_diffrn_radiation_source 'Nonius FR590 sealed tube generator'
_diffrn_radiation_type 'Mo K\a'
_diffrn_radiation_wavelength 0.71073
_diffrn_reflns_av_R_equivalents 0.0750
_diffrn_reflns_av_sigmaI/netI 0.0392
_diffrn_reflns_limit_h_max 16
_diffrn_reflns_limit_h_min 0
_diffrn_reflns_limit_k_max 30
_diffrn_reflns_limit_k_min 0
_diffrn_reflns_limit_l_max 37
_diffrn_reflns_limit_l_min 0
_diffrn_reflns_number 36810
_diffrn_reflns_theta_full 25.00
_diffrn_reflns_theta_max 25.00
_diffrn_reflns_theta_min 2.58
_diffrn_standards_decay_% 0
_diffrn_standards_number 0
_exptl_absorpt_coefficient_mu 0.0786
_exptl_absorpt_correction_type none
_exptl_crystal_colour yellow
_exptl_crystal_density_diffrn 1.318
_exptl_crystal_density_method 'not measured'
_exptl_crystal_description needle
_exptl_crystal_F_000 4768
_exptl_crystal_size_max 0.25
_exptl_crystal_size_mid 0.13
_exptl_crystal_size_min 0.10
_refine_diff_density_max 0.233
_refine_diff_density_min -0.252
_refine_diff_density_rms 0.040
_refine_ls_extinction_coef 0.0010(2)
_refine_ls_extinction_expression Fc^*^=kFc[1+0.001xFc^2^\l^3^/sin(2\q)]^-1/4^
_refine_ls_extinction_method SHELXL
_refine_ls_goodness_of_fit_ref 1.014
_refine_ls_hydrogen_treatment constr
_refine_ls_matrix_type full
_refine_ls_number_parameters 214
_refine_ls_number_reflns 2503
_refine_ls_number_restraints 0
_refine_ls_restrained_S_all 1.014
_refine_ls_R_factor_all 0.0886
_refine_ls_R_factor_gt 0.0559
_refine_ls_shift/su_max 0.001
_refine_ls_shift/su_mean 0.000
_refine_ls_structure_factor_coef Fsqd
_refine_ls_weighting_details 'w=1/[\s^2^(Fo^2^)+(0.0878P)^2^+8.1135P] where P=(Fo^2^+2Fc^2^)/3'
_refine_ls_weighting_scheme calc
_refine_ls_wR_factor_gt 0.1472
_refine_ls_wR_factor_ref 0.1748
_reflns_number_gt 1612
_reflns_number_total 2505
_reflns_threshold_expression 'I > 2\s(I)'
_cod_data_source_file b820551e.txt
_cod_data_source_block SG0519
_cod_original_sg_symbol_H-M 'F d d d '
_cod_database_code 7150598

loop_
_symmetry_equiv_pos_as_xyz
'x, y, z'
'x, -y+1/4, -z+1/4'
'-x+1/4, y, -z+1/4'
'-x+1/4, -y+1/4, z'
'x, y+1/2, z+1/2'
'x, -y+3/4, -z+3/4'
'-x+1/4, y+1/2, -z+3/4'
'-x+1/4, -y+3/4, z+1/2'
'x+1/2, y, z+1/2'
'x+1/2, -y+1/4, -z+3/4'
'-x+3/4, y, -z+3/4'
'-x+3/4, -y+1/4, z+1/2'
'x+1/2, y+1/2, z'
'x+1/2, -y+3/4, -z+1/4'
'-x+3/4, y+1/2, -z+1/4'
'-x+3/4, -y+3/4, z'
'-x, -y, -z'
'-x, y-1/4, z-1/4'
'x-1/4, -y, z-1/4'
'x-1/4, y-1/4, -z'
'-x, -y+1/2, -z+1/2'
'-x, y+1/4, z+1/4'
'x-1/4, -y+1/2, z+1/4'
'x-1/4, y+1/4, -z+1/2'
'-x+1/2, -y, -z+1/2'
'-x+1/2, y-1/4, z+1/4'
'x+1/4, -y, z+1/4'
'x+1/4, y-1/4, -z+1/2'
'-x+1/2, -y+1/2, -z'
'-x+1/2, y+1/4, z-1/4'
'x+1/4, -y+1/2, z-1/4'
'x+1/4, y+1/4, -z'

loop_
_atom_site_label
_atom_site_type_symbol
_atom_site_fract_x
_atom_site_fract_y
_atom_site_fract_z
_atom_site_U_iso_or_equiv
_atom_site_adp_type
_atom_site_occupancy
_atom_site_symmetry_multiplicity
_atom_site_calc_flag
_atom_site_refinement_flags
_atom_site_disorder_assembly
_atom_site_disorder_group
N1 N 0.25062(13) 0.19242(8) 0.83959(7) 0.0754(6) Uani 1 1 d . . .
N2 N 0.24728(12) 0.15528(9) 0.81037(7) 0.0741(6) Uani 1 1 d . . .
C3 C 0.24461(14) 0.10534(9) 0.82118(7) 0.0609(6) Uani 1 1 d . . .
C4 C 0.24684(12) 0.09022(7) 0.86411(6) 0.0492(5) Uani 1 1 d . . .
C5 C 0.24549(13) 0.03914(7) 0.88560(6) 0.0533(6) Uani 1 1 d . . .
C6 C 0.24061(18) -0.01270(9) 0.87392(9) 0.0804(8) Uani 1 1 d . . .
C7 C 0.2422(2) -0.05009(10) 0.90707(11) 0.0992(10) Uani 1 1 d . . .
H7 H 0.2403 -0.0850 0.8994 0.119 Uiso 1 1 calc R . .
C8 C 0.24633(18) -0.03890(10) 0.94872(10) 0.0891(9) Uani 1 1 d . . .
H8 H 0.2464 -0.0654 0.9687 0.107 Uiso 1 1 calc R . .
C9 C 0.25046(14) 0.01325(9) 0.96146(7) 0.0667(6) Uani 1 1 d . . .
C10 C 0.25438(16) 0.03063(11) 1.00345(8) 0.0801(8) Uani 1 1 d . . .
H10 H 0.2538 0.0070 1.0257 0.096 Uiso 1 1 calc R . .
C11 C 0.25909(16) 0.08236(12) 1.01118(7) 0.0819(8) Uani 1 1 d . . .
H11 H 0.2622 0.0930 1.0393 0.098 Uiso 1 1 calc R . .
C12 C 0.25957(14) 0.12144(10) 0.97941(7) 0.0670(7) Uani 1 1 d . . .
C13 C 0.25398(12) 0.10507(8) 0.93756(6) 0.0507(6) Uani 1 1 d . . .
C14 C 0.25174(12) 0.12969(7) 0.89506(6) 0.0494(5) Uani 1 1 d . . .
C15 C 0.25244(14) 0.18152(8) 0.88062(8) 0.0615(6) Uani 1 1 d . . .
C16 C 0.24991(13) 0.05095(8) 0.92945(6) 0.0528(5) Uani 1 1 d . . .
C17 C 0.2387(2) 0.07087(12) 0.78340(7) 0.0946(9) Uani 1 1 d . . .
H171 H 0.2396 0.0916 0.7581 0.114 Uiso 1 1 calc R . .
H172 H 0.1802 0.0512 0.7844 0.114 Uiso 1 1 calc R . .
H173 H 0.2924 0.0475 0.7833 0.114 Uiso 1 1 calc R . .
C18 C 0.2321(3) -0.03349(12) 0.82920(12) 0.1520(18) Uani 1 1 d . . .
H181 H 0.1771 -0.0183 0.8157 0.182 Uiso 1 1 calc R . .
H182 H 0.2249 -0.0706 0.8300 0.182 Uiso 1 1 calc R . .
H183 H 0.2888 -0.0248 0.8135 0.182 Uiso 1 1 calc R . .
C19 C 0.2671(2) 0.17651(11) 0.99506(9) 0.1067(10) Uani 1 1 d . . .
H191 H 0.3221 0.1929 0.9825 0.128 Uiso 1 1 calc R . .
H192 H 0.2738 0.1765 1.0253 0.128 Uiso 1 1 calc R . .
H193 H 0.2103 0.1953 0.9873 0.128 Uiso 1 1 calc R . .
C20 C 0.25501(19) 0.22948(9) 0.90734(10) 0.0961(10) Uani 1 1 d . . .
H201 H 0.2476 0.2595 0.8896 0.115 Uiso 1 1 calc R . .
H202 H 0.3153 0.2314 0.9219 0.115 Uiso 1 1 calc R . .
H203 H 0.2038 0.2283 0.9276 0.115 Uiso 1 1 calc R . .
C21 C 0.2742(5) 0.1250 0.1250 0.081(3) Uani 1 2 d S . .
C22 C 0.168(3) 0.127(2) 0.1387(12) 0.207(17) Uani 0.33 1 d P . .
C23 C 0.170(3) 0.1031(14) 0.1287(12) 0.139(13) Uani 0.33 1 d P . .
C24 C 0.2267(7) 0.1250 0.1250 0.077(4) Uani 1 2 d S . .

loop_
_atom_site_aniso_label
_atom_site_aniso_U_11
_atom_site_aniso_U_22
_atom_site_aniso_U_33
_atom_site_aniso_U_23
_atom_site_aniso_U_13
_atom_site_aniso_U_12
N1 0.0690(13) 0.0693(13) 0.0879(15) 0.0309(12) -0.0038(10) -0.0010(9)
N2 0.0680(13) 0.0866(15) 0.0677(13) 0.0274(12) 0.0030(10) 0.0004(10)
C3 0.0523(12) 0.0800(16) 0.0505(13) 0.0107(11) 0.0026(9) 0.0019(10)
C4 0.0456(11) 0.0526(11) 0.0494(11) 0.0036(9) 0.0002(8) 0.0006(8)
C5 0.0578(12) 0.0467(11) 0.0554(13) 0.0017(9) -0.0058(9) -0.0003(9)
C6 0.1090(19) 0.0530(14) 0.0791(16) -0.0066(12) -0.0142(14) -0.0001(12)
C7 0.139(3) 0.0467(14) 0.112(2) 0.0095(14) -0.0156(19) -0.0033(14)
C8 0.107(2) 0.0622(16) 0.098(2) 0.0297(15) -0.0065(15) 0.0019(14)
C9 0.0648(14) 0.0702(15) 0.0651(15) 0.0195(11) -0.0050(10) 0.0022(11)
C10 0.0786(17) 0.101(2) 0.0607(16) 0.0295(14) -0.0006(11) 0.0025(14)
C11 0.0808(17) 0.116(2) 0.0489(14) 0.0033(14) -0.0021(11) 0.0021(14)
C12 0.0616(13) 0.0847(16) 0.0548(13) -0.0092(12) -0.0004(10) -0.0020(11)
C13 0.0452(11) 0.0581(12) 0.0488(12) -0.0014(9) -0.0008(8) 0.0003(8)
C14 0.0429(10) 0.0495(11) 0.0557(12) 0.0043(9) -0.0008(8) -0.0002(8)
C15 0.0541(12) 0.0507(12) 0.0796(16) 0.0104(11) -0.0050(10) -0.0005(9)
C16 0.0512(11) 0.0535(12) 0.0536(11) 0.0100(10) -0.0032(9) 0.0000(8)
C17 0.117(2) 0.116(2) 0.0509(14) -0.0022(14) 0.0075(14) 0.0066(16)
C18 0.287(5) 0.068(2) 0.101(2) -0.0257(17) -0.030(3) -0.009(2)
C19 0.148(3) 0.097(2) 0.0749(18) -0.0303(16) -0.0021(17) -0.0060(18)
C20 0.112(2) 0.0498(14) 0.127(3) -0.0011(14) -0.0210(17) -0.0007(13)
C21 0.099(6) 0.100(4) 0.045(2) -0.011(2) 0.000 0.000
C22 0.16(3) 0.26(4) 0.20(3) 0.11(3) -0.13(2) -0.12(2)
C23 0.18(3) 0.148(18) 0.094(12) -0.040(17) -0.041(17) 0.07(2)
C24 0.124(13) 0.062(4) 0.044(3) -0.013(3) 0.000 0.000

loop_
_atom_type_symbol
_atom_type_description
_atom_type_number_in_cell
_atom_type_scat_dispersion_real
_atom_type_scat_dispersion_imag
_atom_type_scat_source
C C 608 0.0033 0.0016
; International Tables for Crystallography (1992).
Vol. C, Tables 4.2.6.8 and 6.1.1.4
;
H H 560 0.0000 0.0000
; International Tables for Crystallography (1992).
Vol. C, Tables 4.2.6.8 and 6.1.1.4
;
N N 80 0.0061 0.0033
; International Tables for Crystallography (1992).
Vol. C, Tables 4.2.6.8 and 6.1.1.4
;

loop_
_geom_angle_atom_site_label_1
_geom_angle_atom_site_label_2
_geom_angle_atom_site_label_3
_geom_angle
_geom_angle_site_symmetry_1
_geom_angle_site_symmetry_3
_geom_angle_publ_flag
C15 N1 N2 121.79(19) . . ?
N1 N2 C3 121.2(2) . . ?
N2 C3 C4 120.8(2) . . ?
N2 C3 C17 111.8(2) . . ?
C4 C3 C17 127.4(2) . . ?
C3 C4 C14 117.90(18) . . ?
C3 C4 C5 133.27(18) . . ?
C14 C4 C5 108.82(16) . . ?
C6 C5 C16 117.9(2) . . ?
C6 C5 C4 137.2(2) . . ?
C16 C5 C4 104.87(16) . . ?
C5 C6 C7 117.1(2) . . ?
C5 C6 C18 126.3(3) . . ?
C7 C6 C18 116.6(2) . . ?
C8 C7 C6 125.1(3) . . ?
C8 C7 H7 117.5 . . ?
C6 C7 H7 117.5 . . ?
C7 C8 C9 119.1(2) . . ?
C7 C8 H8 120.4 . . ?
C9 C8 H8 120.4 . . ?
C10 C9 C16 117.5(2) . . ?
C10 C9 C8 125.4(2) . . ?
C16 C9 C8 117.1(2) . . ?
C11 C10 C9 119.1(2) . . ?
C11 C10 H10 120.5 . . ?
C9 C10 H10 120.5 . . ?
C10 C11 C12 124.7(2) . . ?
C10 C11 H11 117.7 . . ?
C12 C11 H11 117.7 . . ?
C13 C12 C11 117.2(2) . . ?
C13 C12 C19 127.0(2) . . ?
C11 C12 C19 115.8(2) . . ?
C12 C13 C16 118.2(2) . . ?
C12 C13 C14 137.0(2) . . ?
C16 C13 C14 104.79(16) . . ?
C15 C14 C4 117.22(18) . . ?
C15 C14 C13 134.12(19) . . ?
C4 C14 C13 108.66(16) . . ?
N1 C15 C14 121.1(2) . . ?
N1 C15 C20 112.1(2) . . ?
C14 C15 C20 126.8(2) . . ?
C9 C16 C13 123.4(2) . . ?
C9 C16 C5 123.8(2) . . ?
C13 C16 C5 112.86(17) . . ?
C3 C17 H171 109.5 . . ?
C3 C17 H172 109.5 . . ?
H171 C17 H172 109.5 . . ?
C3 C17 H173 109.5 . . ?
H171 C17 H173 109.5 . . ?
H172 C17 H173 109.5 . . ?
C6 C18 H181 109.5 . . ?
C6 C18 H182 109.5 . . ?
H181 C18 H182 109.5 . . ?
C6 C18 H183 109.5 . . ?
H181 C18 H183 109.5 . . ?
H182 C18 H183 109.5 . . ?
C12 C19 H191 109.5 . . ?
C12 C19 H192 109.5 . . ?
H191 C19 H192 109.5 . . ?
C12 C19 H193 109.5 . . ?
H191 C19 H193 109.5 . . ?
H192 C19 H193 109.5 . . ?
C15 C20 H201 109.5 . . ?
C15 C20 H202 109.5 . . ?
H201 C20 H202 109.5 . . ?
C15 C20 H203 109.5 . . ?
H201 C20 H203 109.5 . . ?
H202 C20 H203 109.5 . . ?

loop_
_geom_bond_atom_site_label_1
_geom_bond_atom_site_label_2
_geom_bond_distance
_geom_bond_site_symmetry_2
_geom_bond_publ_flag
N1 C15 1.325(3) . ?
N1 N2 1.329(3) . ?
N2 C3 1.330(3) . ?
C3 C4 1.410(3) . ?
C3 C17 1.489(3) . ?
C4 C14 1.411(3) . ?
C4 C5 1.479(3) . ?
C5 C6 1.385(3) . ?
C5 C16 1.419(3) . ?
C6 C7 1.422(4) . ?
C6 C18 1.514(4) . ?
C7 C8 1.347(4) . ?
C7 H7 0.9300 . ?
C8 C9 1.402(4) . ?
C8 H8 0.9300 . ?
C9 C10 1.400(4) . ?
C9 C16 1.401(3) . ?
C10 C11 1.355(4) . ?
C10 H10 0.9300 . ?
C11 C12 1.420(4) . ?
C11 H11 0.9300 . ?
C12 C13 1.389(3) . ?
C12 C19 1.504(4) . ?
C13 C16 1.417(3) . ?
C13 C14 1.484(3) . ?
C14 C15 1.409(3) . ?
C15 C20 1.495(3) . ?
C17 H171 0.9600 . ?
C17 H172 0.9600 . ?
C17 H173 0.9600 . ?
C18 H181 0.9600 . ?
C18 H182 0.9600 . ?
C18 H183 0.9600 . ?
C19 H191 0.9600 . ?
C19 H192 0.9600 . ?
C19 H193 0.9600 . ?
C20 H201 0.9600 . ?
C20 H202 0.9600 . ?
C20 H203 0.9600 . ?

loop_
_geom_torsion_atom_site_label_1
_geom_torsion_atom_site_label_2
_geom_torsion_atom_site_label_3
_geom_torsion_atom_site_label_4
_geom_torsion
_geom_torsion_site_symmetry_1
_geom_torsion_site_symmetry_2
_geom_torsion_site_symmetry_3
_geom_torsion_site_symmetry_4
_geom_torsion_publ_flag
C15 N1 N2 C3 0.7(3) . . . . ?
N1 N2 C3 C4 -1.1(3) . . . . ?
N1 N2 C3 C17 178.6(2) . . . . ?
N2 C3 C4 C14 0.2(3) . . . . ?
C17 C3 C4 C14 -179.4(2) . . . . ?
N2 C3 C4 C5 -179.57(19) . . . . ?
C17 C3 C4 C5 0.9(4) . . . . ?
C3 C4 C5 C6 -0.9(4) . . . . ?
C14 C4 C5 C6 179.3(2) . . . . ?
C3 C4 C5 C16 179.66(19) . . . . ?
C14 C4 C5 C16 -0.1(2) . . . . ?
C16 C5 C6 C7 -1.1(3) . . . . ?
C4 C5 C6 C7 179.5(2) . . . . ?
C16 C5 C6 C18 177.8(3) . . . . ?
C4 C5 C6 C18 -1.6(5) . . . . ?
C5 C6 C7 C8 1.3(4) . . . . ?
C18 C6 C7 C8 -177.7(3) . . . . ?
C6 C7 C8 C9 -0.7(4) . . . . ?
C7 C8 C9 C10 179.6(3) . . . . ?
C7 C8 C9 C16 0.1(3) . . . . ?
C16 C9 C10 C11 -1.1(3) . . . . ?
C8 C9 C10 C11 179.4(2) . . . . ?
C9 C10 C11 C12 0.6(4) . . . . ?
C10 C11 C12 C13 0.6(3) . . . . ?
C10 C11 C12 C19 -178.9(2) . . . . ?
C11 C12 C13 C16 -1.1(3) . . . . ?
C19 C12 C13 C16 178.3(2) . . . . ?
C11 C12 C13 C14 179.7(2) . . . . ?
C19 C12 C13 C14 -0.9(4) . . . . ?
C3 C4 C14 C15 1.0(2) . . . . ?
C5 C4 C14 C15 -179.19(16) . . . . ?
C3 C4 C14 C13 -179.63(15) . . . . ?
C5 C4 C14 C13 0.2(2) . . . . ?
C12 C13 C14 C15 -1.7(4) . . . . ?
C16 C13 C14 C15 179.03(19) . . . . ?
C12 C13 C14 C4 179.1(2) . . . . ?
C16 C13 C14 C4 -0.17(19) . . . . ?
N2 N1 C15 C14 0.6(3) . . . . ?
N2 N1 C15 C20 -179.36(19) . . . . ?
C4 C14 C15 N1 -1.4(3) . . . . ?
C13 C14 C15 N1 179.46(18) . . . . ?
C4 C14 C15 C20 178.5(2) . . . . ?
C13 C14 C15 C20 -0.6(4) . . . . ?
C10 C9 C16 C13 0.6(3) . . . . ?
C8 C9 C16 C13 -179.85(19) . . . . ?
C10 C9 C16 C5 -179.58(19) . . . . ?
C8 C9 C16 C5 0.0(3) . . . . ?
C12 C13 C16 C9 0.5(3) . . . . ?
C14 C13 C16 C9 179.97(17) . . . . ?
C12 C13 C16 C5 -179.31(17) . . . . ?
C14 C13 C16 C5 0.1(2) . . . . ?
C6 C5 C16 C9 0.6(3) . . . . ?
C4 C5 C16 C9 -179.88(17) . . . . ?
C6 C5 C16 C13 -179.57(19) . . . . ?
C4 C5 C16 C13 0.0(2) . . . . ?
